data_7028217
loop_
_publ_author_name
'Aidoudi, Farida H.'
'Black, Cameron'
'Arachchige, Kasun S Athukorala'
'Slawin, Alexandra M. Z.'
'Morris, Russell E.'
'Lightfoot, Philip'

_publ_section_title
;
 Structural diversity in hybrid vanadium(IV) oxyfluorides based on a
 common building block.
;
_journal_issue 2
_journal_name_full 'Dalton transactions (Cambridge, England : 2003)'
_journal_page_first 568
_journal_page_last 575
_journal_paper_doi 10.1039/c3dt52385c
_journal_volume 43
_journal_year 2014
_chemical_formula_moiety 'C2 H8 N, F3 O V'
_chemical_formula_sum 'C2 H8 F3 N O V'
_chemical_formula_weight 170.03
_chemical_name_systematic
; 
 ? 
;
_space_group_IT_number 55
_symmetry_cell_setting orthorhombic
_symmetry_space_group_name_Hall '-P 2bc 2'
_symmetry_space_group_name_H-M 'P m c b'
_atom_sites_solution_hydrogens geom
_atom_sites_solution_primary direct
_atom_sites_solution_secondary difmap
_audit_creation_method SHELXL-97
_cell_angle_alpha 90.00
_cell_angle_beta 90.00
_cell_angle_gamma 90.00
_cell_formula_units_Z 4
_cell_length_a 3.828(2)
_cell_length_b 7.496(4)
_cell_length_c 19.2021(10)
_cell_measurement_reflns_used 812
_cell_measurement_temperature 93(2)
_cell_measurement_theta_max 27.4
_cell_measurement_theta_min 8.2
_cell_volume 551.0(4)
_computing_cell_refinement 'CrystalClear-SM Expert 2.0 rc13 (Rigaku, 2009)'
_computing_data_collection 'CrystalClear-SM Expert 2.0 rc13 (Rigaku, 2009)'
_computing_data_reduction 'CrystalClear-SM Expert 2.0 rc13 (Rigaku, 2009)'
_computing_molecular_graphics 'Bruker SHELXTL'
_computing_publication_material 'Bruker SHELXTL'
_computing_structure_refinement 'SHELXL-97 (Sheldrick, 1997)'
_computing_structure_solution 'SHELXS-97 (Sheldrick, 1997)'
_diffrn_ambient_temperature 93(2)
_diffrn_measured_fraction_theta_full 0.993
_diffrn_measured_fraction_theta_max 0.815
_diffrn_measurement_device_type 'CCD area detector'
_diffrn_measurement_method dtprofit.ref
_diffrn_radiation_monochromator confocal
_diffrn_radiation_source 'Rotating Anode'
_diffrn_radiation_type MoK\a
_diffrn_radiation_wavelength 0.71073
_diffrn_reflns_av_R_equivalents 0.0571
_diffrn_reflns_av_sigmaI/netI 0.0417
_diffrn_reflns_limit_h_max 4
_diffrn_reflns_limit_h_min -3
_diffrn_reflns_limit_k_max 8
_diffrn_reflns_limit_k_min -6
_diffrn_reflns_limit_l_max 22
_diffrn_reflns_limit_l_min -17
_diffrn_reflns_number 2171
_diffrn_reflns_theta_full 25.00
_diffrn_reflns_theta_max 27.72
_diffrn_reflns_theta_min 8.25
_exptl_absorpt_coefficient_mu 1.767
_exptl_absorpt_correction_T_max 1.000
_exptl_absorpt_correction_T_min 0.888
_exptl_absorpt_correction_type multi-scan
_exptl_absorpt_process_details 'Jacobson, R. (1998) Private communication'
_exptl_crystal_colour Blue
_exptl_crystal_density_diffrn 2.050
_exptl_crystal_density_method 'not measured'
_exptl_crystal_description Platelet
_exptl_crystal_F_000 340
_exptl_crystal_size_max 0.18
_exptl_crystal_size_mid 0.09
_exptl_crystal_size_min 0.03
_refine_diff_density_max 2.404
_refine_diff_density_min -0.734
_refine_diff_density_rms 0.171
_refine_ls_extinction_method none
_refine_ls_goodness_of_fit_ref 1.150
_refine_ls_hydrogen_treatment NONE
_refine_ls_matrix_type full
_refine_ls_number_parameters 52
_refine_ls_number_reflns 598
_refine_ls_number_restraints 0
_refine_ls_restrained_S_all 1.150
_refine_ls_R_factor_all 0.1114
_refine_ls_R_factor_gt 0.0839
_refine_ls_shift/su_max 0.000
_refine_ls_shift/su_mean 0.000
_refine_ls_structure_factor_coef Fsqd
_refine_ls_weighting_details 'calc w=1/[\s^2^(Fo^2^)+(0.0397P)^2^+9.4531P] where P=(Fo^2^+2Fc^2^)/3'
_refine_ls_weighting_scheme calc
_refine_ls_wR_factor_gt 0.1612
_refine_ls_wR_factor_ref 0.1737
_reflns_number_gt 462
_reflns_number_total 598
_reflns_threshold_expression >2sigma(I)
_cod_data_source_file c3dt52385c.txt
_cod_data_source_block VOF-7
_cod_depositor_comments
;
The following automatic conversions were performed:
'__exptl_crystal_description' tag replaced with
'_exptl_crystal_description'.

Automatic conversion script
Id: cif_correct_tags 1440 2010-10-19 06:21:57Z saulius 
;
_cod_database_code 7028217

loop_
_symmetry_equiv_pos_as_xyz
'x, y, z'
'-x, -y+1/2, z+1/2'
'x, -y, -z'
'-x, y+1/2, -z+1/2'
'-x, -y, -z'
'x, y-1/2, -z-1/2'
'-x, y, z'
'x, -y-1/2, z-1/2'

loop_
_atom_site_label
_atom_site_type_symbol
_atom_site_fract_x
_atom_site_fract_y
_atom_site_fract_z
_atom_site_U_iso_or_equiv
_atom_site_adp_type
_atom_site_occupancy
_atom_site_symmetry_multiplicity
_atom_site_calc_flag
_atom_site_refinement_flags
C2 C 0.0000 -0.1349(14) 0.1599(5) 0.040(2) Uani 1 2 d S
C1 C 0.0000 0.009(2) 0.2028(9) 0.077(5) Uani 1 2 d S
H1A H 0.0000 -0.0304 0.2504 0.116 Uiso 1 2 calc SR
H1B H -0.2048 0.0796 0.1942 0.116 Uiso 0.50 1 calc PR
H1C H 0.2048 0.0796 0.1942 0.116 Uiso 0.50 1 calc PR
N1 N 0.0000 -0.1263(16) 0.0844(4) 0.066(3) Uani 1 2 d S
H1D H 0.0000 -0.2364 0.0670 0.099 Uiso 1 2 calc SR
H1E H 0.1898 -0.0686 0.0700 0.099 Uiso 0.50 1 calc PR
H1F H -0.1898 -0.0686 0.0700 0.099 Uiso 0.50 1 calc PR
F3B F 0.0000 0.3238(10) 0.0469(4) 0.0143(17) Uiso 0.50 2 d SP
F3A F 0.0000 0.4097(10) 0.0672(4) 0.0150(18) Uani 0.50 2 d SP
V1 V 0.5000 0.37104(14) 0.07179(6) 0.0101(2) Uani 1 2 d S
F1 F 0.5000 0.6228(6) 0.0421(2) 0.0282(11) Uani 1 2 d S
O1 O 0.5000 0.3946(7) 0.1528(3) 0.0363(17) Uani 1 2 d S
F2 F 0.5000 0.1222(6) 0.0595(2) 0.0522(19) Uani 1 2 d S

loop_
_atom_site_aniso_label
_atom_site_aniso_U_11
_atom_site_aniso_U_22
_atom_site_aniso_U_33
_atom_site_aniso_U_23
_atom_site_aniso_U_13
_atom_site_aniso_U_12
C2 0.017(4) 0.048(5) 0.054(5) 0.026(5) 0.000 0.000
C1 0.064(9) 0.064(8) 0.104(11) -0.004(8) 0.000 0.000
N1 0.008(3) 0.141(7) 0.050(5) -0.068(5) 0.000 0.000
F3A 0.008(3) 0.016(4) 0.021(4) 0.003(3) 0.000 0.000
V1 0.0070(5) 0.0080(5) 0.0154(5) 0.0000(5) 0.000 0.000
F1 0.056(3) 0.0068(17) 0.0219(19) 0.0009(18) 0.000 0.000
O1 0.072(5) 0.018(3) 0.019(3) 0.000(2) 0.000 0.000
F2 0.120(5) 0.0096(19) 0.027(3) -0.0011(19) 0.000 0.000

loop_
_atom_type_symbol
_atom_type_description
_atom_type_scat_dispersion_real
_atom_type_scat_dispersion_imag
_atom_type_scat_source
C C 0.0033 0.0016 'International Tables Vol C Tables 4.2.6.8 and 6.1.1.4'
H H 0.0000 0.0000 'International Tables Vol C Tables 4.2.6.8 and 6.1.1.4'
F F 0.0171 0.0103 'International Tables Vol C Tables 4.2.6.8 and 6.1.1.4'
N N 0.0061 0.0033 'International Tables Vol C Tables 4.2.6.8 and 6.1.1.4'
O O 0.0106 0.0060 'International Tables Vol C Tables 4.2.6.8 and 6.1.1.4'
V V 0.3005 0.5294 'International Tables Vol C Tables 4.2.6.8 and 6.1.1.4'

loop_
_geom_angle_atom_site_label_1
_geom_angle_atom_site_label_2
_geom_angle_atom_site_label_3
_geom_angle
_geom_angle_site_symmetry_1
_geom_angle_site_symmetry_3
C1 C2 N1 124.8(11) . .
F3A F3B V1 74.0(2) . .
F3A F3B V1 74.0(2) . 1_455
V1 F3B V1 145.4(4) . 1_455
F3B F3A V1 84.0(2) . .
F3B F3A V1 84.0(2) . 1_455
V1 F3A V1 162.0(4) . 1_455
O1 V1 F2 103.7(2) . .
O1 V1 F3A 91.6(3) . 1_655
F2 V1 F3A 98.2(2) . 1_655
O1 V1 F3A 91.6(3) . .
F2 V1 F3A 98.2(2) . .
F3A V1 F3A 162.0(4) 1_655 .
O1 V1 F1 100.3(2) . .
F2 V1 F1 156.0(2) . .
F3A V1 F1 81.0(2) 1_655 .
F3A V1 F1 81.0(2) . .
O1 V1 F3B 104.9(2) . 1_655
F2 V1 F3B 78.1(2) . 1_655
F3A V1 F3B 22.0(3) 1_655 1_655
F3A V1 F3B 163.5(3) . 1_655
F1 V1 F3B 95.8(2) . 1_655
O1 V1 F3B 104.9(2) . .
F2 V1 F3B 78.1(2) . .
F3A V1 F3B 163.5(3) 1_655 .
F3A V1 F3B 22.0(3) . .
F1 V1 F3B 95.8(2) . .
F3B V1 F3B 145.4(4) 1_655 .
O1 V1 F1 172.3(2) . 5_665
F2 V1 F1 84.00(18) . 5_665
F3A V1 F1 87.2(3) 1_655 5_665
F3A V1 F1 87.2(3) . 5_665
F1 V1 F1 72.01(19) . 5_665
F3B V1 F1 76.4(2) 1_655 5_665
F3B V1 F1 76.4(2) . 5_665
V1 F1 V1 107.99(19) . 5_665

loop_
_geom_bond_atom_site_label_1
_geom_bond_atom_site_label_2
_geom_bond_distance
_geom_bond_site_symmetry_2
C2 C1 1.358(19) .
C2 N1 1.450(13) .
F3B F3A 0.754(10) .
F3B V1 2.005(3) .
F3B V1 2.005(3) 1_455
F3A V1 1.9378(16) .
F3A V1 1.9378(16) 1_455
V1 O1 1.566(6) .
V1 F2 1.880(5) .
V1 F3A 1.9378(16) 1_655
V1 F1 1.971(4) .
V1 F3B 2.005(3) 1_655
V1 F1 2.188(5) 5_665
F1 V1 2.188(5) 5_665
